data_7107967
loop_
_publ_author_name
'Makoto Tadokoro'
'Yasuko Tanaka'
'Khoichiro Noguchi'
'Tomoaki Sugaya'
'Kyosuke Isoda'

_publ_section_title
;
 Molecular cable-like 1-D iodic spiral chains covered with triple helices
 stabilized in guest-included chiral porous framework
;
_journal_name_full Chem.Commun.
_journal_page_first 7155
_journal_paper_doi 10.1039/c2cc32289g
_journal_volume 48
_journal_year 2012
_chemical_formula_sum 'C84 H102 Fe3 I N27 Ni2'
_chemical_formula_weight 1901.80
_chemical_name_systematic
;
?
;
_space_group_IT_number 170
_symmetry_cell_setting hexagonal
_symmetry_space_group_name_Hall 'P 65'
_symmetry_space_group_name_H-M 'P 65'
_atom_sites_solution_hydrogens geom
_atom_sites_solution_primary direct
_atom_sites_solution_secondary difmap
_audit_creation_method SHELXL-97
_cell_angle_alpha 90.00
_cell_angle_beta 90.00
_cell_angle_gamma 120.00
_cell_formula_units_Z 6
_cell_length_a 18.0024(14)
_cell_length_b 18.0024(14)
_cell_length_c 46.984(4)
_cell_measurement_reflns_used 9995
_cell_measurement_temperature 173
_cell_measurement_theta_max 23.61
_cell_measurement_theta_min 2.17
_cell_volume 13186.9(18)
_computing_cell_refinement 'APEX2 (Bruker AXS, 2006)'
_computing_data_collection 'APEX2 (Bruker AXS, 2006)'
_computing_data_reduction 'SAINT (Bruker AXS, 2004)'
_computing_molecular_graphics 'XSHEL (Bruker AXS,2002)'
_computing_publication_material 'XCIF (Bruker AXS, 2001)'
_computing_structure_refinement 'SHELXL-97 (Sheldrick, 1997)'
_computing_structure_solution 'SHELXS-97 (Sheldrick, 1997)'
_diffrn_ambient_temperature 173
_diffrn_detector_area_resol_mean 8.333
_diffrn_measured_fraction_theta_full 0.999
_diffrn_measured_fraction_theta_max 0.999
_diffrn_measurement_device_type 'Bruker APEXII CCD area detector'
_diffrn_measurement_method 'phi and omega scans'
_diffrn_radiation_monochromator 'Bruker Helios multilayer confocal mirror'
_diffrn_radiation_source 'Bruker TXS fine-focus rotating anode'
_diffrn_radiation_type MoK\a
_diffrn_radiation_wavelength 0.71073
_diffrn_reflns_av_R_equivalents 0.1646
_diffrn_reflns_av_sigmaI/netI 0.1106
_diffrn_reflns_limit_h_max 22
_diffrn_reflns_limit_h_min -23
_diffrn_reflns_limit_k_max 23
_diffrn_reflns_limit_k_min -19
_diffrn_reflns_limit_l_max 60
_diffrn_reflns_limit_l_min -41
_diffrn_reflns_number 76312
_diffrn_reflns_theta_full 27.48
_diffrn_reflns_theta_max 27.48
_diffrn_reflns_theta_min 1.31
_exptl_absorpt_coefficient_mu 1.315
_exptl_absorpt_correction_T_max 0.8875
_exptl_absorpt_correction_T_min 0.7001
_exptl_absorpt_correction_type empirical
_exptl_absorpt_process_details
;
SADABS Sheldrick 1996
;
_exptl_crystal_colour brown
_exptl_crystal_density_diffrn 1.437
_exptl_crystal_density_method 'not measured'
_exptl_crystal_description hexagonal
_exptl_crystal_F_000 5892
_exptl_crystal_size_max 0.29
_exptl_crystal_size_mid 0.10
_exptl_crystal_size_min 0.09
_refine_diff_density_max 4.251
_refine_diff_density_min -1.428
_refine_diff_density_rms 0.156
_refine_ls_abs_structure_details 'Flack H D (1983), Acta Cryst. A39, 876-881'
_refine_ls_abs_structure_Flack 0.05(3)
_refine_ls_extinction_method none
_refine_ls_goodness_of_fit_ref 1.435
_refine_ls_hydrogen_treatment constr
_refine_ls_matrix_type full
_refine_ls_number_parameters 1048
_refine_ls_number_reflns 17631
_refine_ls_number_restraints 71
_refine_ls_restrained_S_all 1.448
_refine_ls_R_factor_all 0.1427
_refine_ls_R_factor_gt 0.1058
_refine_ls_shift/su_max 0.000
_refine_ls_shift/su_mean 0.000
_refine_ls_structure_factor_coef Fsqd
_refine_ls_weighting_details 'calc w=1/[\s^2^(Fo^2^)+(0.1000P)^2^+0.8445P] where P=(Fo^2^+2Fc^2^)/3'
_refine_ls_weighting_scheme calc
_refine_ls_wR_factor_gt 0.2585
_refine_ls_wR_factor_ref 0.2710
_reflns_number_gt 11001
_reflns_number_total 17631
_reflns_threshold_expression >2sigma(I)
_cod_data_source_file c2cc32289g.txt
_cod_data_source_block 1prnihbmh_100
_cod_original_cell_volume 13186.8(18)
_cod_original_sg_symbol_H-M 'P6(5) '
_cod_database_code 7107967

loop_
_symmetry_equiv_pos_as_xyz
'x, y, z'
'x-y, x, z+5/6'
'y, -x+y, z+1/6'
'-y, x-y, z+2/3'
'-x+y, -x, z+1/3'
'-x, -y, z+1/2'

loop_
_atom_site_label
_atom_site_type_symbol
_atom_site_fract_x
_atom_site_fract_y
_atom_site_fract_z
_atom_site_U_iso_or_equiv
_atom_site_adp_type
_atom_site_occupancy
_atom_site_symmetry_multiplicity
_atom_site_calc_flag
_atom_site_refinement_flags
Ni1 Ni 0.84452(8) 0.32350(8) 0.04583(3) 0.0324(3) Uani 1 1 d .
Ni2 Ni 0.51256(8) 0.65744(8) 0.04355(3) 0.0320(3) Uani 1 1 d .
Fe1 Fe 0.97345(18) 1.00424(16) 0.09270(6) 0.0801(7) Uani 1 1 d .
Fe2 Fe 0.09730(12) 0.68091(11) 0.09853(4) 0.0459(4) Uani 1 1 d .
Fe3 Fe 0.42666(10) 0.22135(10) 0.09622(3) 0.0391(4) Uani 1 1 d .
C1 C 0.7161(7) 0.3120(7) -0.0056(2) 0.040(3) Uani 1 1 d .
H1 H 0.7210 0.2755 -0.0191 0.048 Uiso 1 1 calc R
C2 C 0.6641(7) 0.3515(7) -0.0082(2) 0.038(2) Uani 1 1 d .
H2 H 0.6290 0.3476 -0.0239 0.045 Uiso 1 1 calc R
C3 C 0.8356(6) 0.4368(6) 0.0986(2) 0.035(2) Uani 1 1 d .
H3 H 0.8730 0.4341 0.1123 0.041 Uiso 1 1 calc R
C4 C 0.7857(6) 0.4760(7) 0.1018(2) 0.035(2) Uani 1 1 d .
H4 H 0.7833 0.5043 0.1185 0.042 Uiso 1 1 calc R
C5 C 0.7278(6) 0.3861(6) 0.0322(2) 0.031(2) Uani 1 1 d .
C6 C 0.7631(6) 0.4201(6) 0.0599(2) 0.028(2) Uani 1 1 d .
C7 C 0.8806(7) 0.2074(8) -0.0014(2) 0.044(3) Uani 1 1 d .
H7 H 0.9225 0.2501 -0.0135 0.053 Uiso 1 1 calc R
C8 C 0.8484(7) 0.1225(8) -0.0045(2) 0.039(3) Uani 1 1 d .
H8 H 0.8626 0.0951 -0.0190 0.047 Uiso 1 1 calc R
C9 C 0.6969(6) 0.1920(7) 0.0898(2) 0.033(2) Uani 1 1 d .
H9 H 0.6900 0.2306 0.1018 0.040 Uiso 1 1 calc R
C10 C 0.6547(7) 0.1053(7) 0.0923(2) 0.039(3) Uani 1 1 d .
H10 H 0.6130 0.0725 0.1063 0.046 Uiso 1 1 calc R
C11 C 0.7903(6) 0.1469(7) 0.0330(2) 0.033(2) Uani 1 1 d .
C12 C 0.7383(7) 0.1388(6) 0.0573(2) 0.029(2) Uani 1 1 d .
C13 C 0.9662(7) 0.4663(8) -0.0013(3) 0.046(3) Uani 1 1 d .
H13 H 0.9266 0.4665 -0.0147 0.055 Uiso 1 1 calc R
C14 C 1.0549(7) 0.5133(8) -0.0029(2) 0.045(3) Uani 1 1 d .
H14 H 1.0858 0.5519 -0.0179 0.054 Uiso 1 1 calc R
C15 C 0.9659(8) 0.3121(7) 0.0952(2) 0.044(3) Uani 1 1 d .
H15 H 0.9250 0.2715 0.1080 0.052 Uiso 1 1 calc R
C16 C 1.0521(8) 0.3506(8) 0.0982(3) 0.045(3) Uani 1 1 d .
H16 H 1.0814 0.3405 0.1132 0.054 Uiso 1 1 calc R
C17 C 1.0254(6) 0.4411(6) 0.0340(2) 0.030(2) Uani 1 1 d .
C18 C 1.0239(6) 0.3988(6) 0.05989(19) 0.029(2) Uani 1 1 d .
C19 C 0.5125(8) 0.7739(7) 0.0964(2) 0.043(3) Uani 1 1 d .
H19 H 0.4723 0.7315 0.1090 0.051 Uiso 1 1 calc R
C20 C 0.5576(8) 0.8623(7) 0.1020(2) 0.044(3) Uani 1 1 d .
H20 H 0.5537 0.8917 0.1182 0.053 Uiso 1 1 calc R
C21 C 0.6449(7) 0.7827(7) -0.0052(2) 0.034(2) Uani 1 1 d .
H21 H 0.6395 0.7430 -0.0196 0.041 Uiso 1 1 calc R
C22 C 0.6966(7) 0.8697(7) -0.0070(2) 0.041(3) Uani 1 1 d .
H22 H 0.7333 0.8997 -0.0225 0.049 Uiso 1 1 calc R
C23 C 0.5926(7) 0.8358(7) 0.0603(2) 0.033(2) Uani 1 1 d .
C24 C 0.6313(7) 0.8374(7) 0.0328(2) 0.034(2) Uani 1 1 d .
C25 C 0.6368(8) 0.6592(8) 0.0952(3) 0.049(3) Uani 1 1 d .
H25 H 0.6375 0.7006 0.1079 0.059 Uiso 1 1 calc R
C26 C 0.6766(8) 0.6114(8) 0.0996(2) 0.046(3) Uani 1 1 d .
H26 H 0.7103 0.6146 0.1155 0.055 Uiso 1 1 calc R
C27 C 0.5030(6) 0.5264(6) -0.0070(2) 0.034(2) Uani 1 1 d .
H27 H 0.4683 0.5321 -0.0211 0.041 Uiso 1 1 calc R
C28 C 0.5399(6) 0.4765(7) -0.0086(2) 0.035(2) Uani 1 1 d .
H28 H 0.5358 0.4426 -0.0247 0.042 Uiso 1 1 calc R
C29 C 0.6095(6) 0.5741(7) 0.05886(19) 0.030(2) Uani 1 1 d .
C30 C 0.5753(6) 0.5399(6) 0.0316(2) 0.032(2) Uani 1 1 d .
C31 C 0.3910(7) 0.5196(6) 0.0924(2) 0.036(2) Uani 1 1 d .
H31 H 0.4325 0.5178 0.1044 0.043 Uiso 1 1 calc R
C32 C 0.3029(7) 0.4761(7) 0.0966(2) 0.038(2) Uani 1 1 d .
H32 H 0.2723 0.4388 0.1120 0.046 Uiso 1 1 calc R
C33 C 0.3900(7) 0.6822(7) -0.0015(2) 0.039(3) Uani 1 1 d .
H33 H 0.4318 0.7242 -0.0138 0.047 Uiso 1 1 calc R
C34 C 0.3024(7) 0.6484(7) -0.0047(3) 0.044(3) Uani 1 1 d .
H34 H 0.2736 0.6606 -0.0194 0.053 Uiso 1 1 calc R
C35 C 0.3324(7) 0.5519(6) 0.0581(2) 0.029(2) Uani 1 1 d .
C36 C 0.3320(3) 0.5952(3) 0.03308(11) 0.035(2) Uani 1 1 d .
C37 C 0.9130(3) 0.9186(3) 0.06855(11) 0.0328(16) Uani 1 1 d RU
C38 C 0.9250(3) 0.9938(3) 0.05455(11) 0.0564(18) Uani 1 1 d RU
H38 H 0.9533 1.0152 0.0369 0.068 Uiso 1 1 calc R
C39 C 0.8873(3) 1.0312(3) 0.07162(11) 0.0637(19) Uani 1 1 d RU
H39 H 0.8859 1.0821 0.0674 0.076 Uiso 1 1 calc R
C40 C 0.8520(3) 0.9792(3) 0.09618(11) 0.0660(19) Uani 1 1 d RU
H40 H 0.8228 0.9892 0.1112 0.079 Uiso 1 1 calc R
C41 C 0.8679(3) 0.9096(3) 0.09428(11) 0.0609(19) Uani 1 1 d RU
H41 H 0.8513 0.8649 0.1078 0.073 Uiso 1 1 calc R
C42 C 1.0768(13) 0.9969(14) 0.1031(5) 0.105(7) Uani 1 1 d .
H42 H 1.0908 0.9559 0.0962 0.126 Uiso 1 1 calc R
C43 C 1.1038(13) 1.0753(13) 0.0896(5) 0.115(8) Uani 1 1 d .
H43 H 1.1338 1.0961 0.0722 0.138 Uiso 1 1 calc R
C44 C 1.0754(18) 1.1150(13) 0.1085(4) 0.121(9) Uani 1 1 d .
H44 H 1.0915 1.1738 0.1067 0.145 Uiso 1 1 calc R
C45 C 1.0261(13) 1.0672(10) 0.1283(3) 0.093(6) Uani 1 1 d .
H45 H 0.9946 1.0815 0.1413 0.112 Uiso 1 1 calc R
C46 C 1.0271(15) 0.9834(13) 0.1275(3) 0.109(8) Uani 1 1 d .
H46 H 1.0015 0.9356 0.1400 0.131 Uiso 1 1 calc R
C47 C 0.9204(14) 0.8442(10) 0.0510(5) 0.104(8) Uani 1 1 d .
H47A H 0.9763 0.8756 0.0412 0.124 Uiso 1 1 calc R
H47B H 0.9283 0.8102 0.0661 0.124 Uiso 1 1 calc R
C48 C 0.7749(10) 0.7475(11) 0.0405(4) 0.080(5) Uani 1 1 d .
H48A H 0.7582 0.6984 0.0532 0.120 Uiso 1 1 calc R
H48B H 0.7390 0.7286 0.0234 0.120 Uiso 1 1 calc R
H48C H 0.7671 0.7911 0.0504 0.120 Uiso 1 1 calc R
C49 C 0.8874(16) 0.8378(16) 0.0047(4) 0.113(8) Uani 1 1 d .
H49A H 0.8747 0.8842 0.0076 0.170 Uiso 1 1 calc R
H49B H 0.8514 0.8003 -0.0107 0.170 Uiso 1 1 calc R
H49C H 0.9480 0.8621 -0.0004 0.170 Uiso 1 1 calc R
C50 C 0.8834(16) 0.7145(11) 0.0249(6) 0.127(10) Uani 1 1 d .
H50A H 0.9444 0.7411 0.0192 0.153 Uiso 1 1 calc R
H50B H 0.8777 0.6837 0.0430 0.153 Uiso 1 1 calc R
C51 C 0.8392(10) 0.6548(16) 0.0057(4) 0.094(7) Uani 1 1 d .
H51A H 0.8428 0.6828 -0.0128 0.112 Uiso 1 1 calc R
H51B H 0.7781 0.6230 0.0114 0.112 Uiso 1 1 calc R
C52 C 0.8711(14) 0.5918(12) 0.0019(4) 0.093(6) Uani 1 1 d .
H52A H 0.9331 0.6233 -0.0016 0.139 Uiso 1 1 calc R
H52B H 0.8418 0.5541 -0.0143 0.139 Uiso 1 1 calc R
H52C H 0.8591 0.5572 0.0192 0.139 Uiso 1 1 calc R
C53 C 0.0935(7) 0.6173(7) 0.1348(2) 0.037(2) Uani 1 1 d .
C54 C 0.1588(9) 0.7072(9) 0.1366(3) 0.053(3) Uani 1 1 d .
H54 H 0.1635 0.7488 0.1500 0.064 Uiso 1 1 calc R
C55 C 0.2141(9) 0.7181(12) 0.1135(3) 0.073(5) Uani 1 1 d .
H55 H 0.2647 0.7703 0.1090 0.087 Uiso 1 1 calc R
C56 C 0.1851(12) 0.6440(14) 0.0986(3) 0.080(5) Uani 1 1 d .
H56 H 0.2106 0.6366 0.0819 0.096 Uiso 1 1 calc R
C57 C 0.1120(10) 0.5810(10) 0.1119(3) 0.062(4) Uani 1 1 d .
H57 H 0.0800 0.5225 0.1063 0.074 Uiso 1 1 calc R
C58 C -0.0190(10) 0.6761(10) 0.0925(5) 0.098(8) Uani 1 1 d .
H58 H -0.0682 0.6515 0.1044 0.117 Uiso 1 1 calc R
C59 C 0.0483(12) 0.7591(11) 0.0939(5) 0.092(6) Uani 1 1 d .
H59 H 0.0540 0.8002 0.1077 0.110 Uiso 1 1 calc R
C60 C 0.1064(11) 0.7741(12) 0.0723(4) 0.079(5) Uani 1 1 d .
H60 H 0.1565 0.8271 0.0681 0.095 Uiso 1 1 calc R
C61 C 0.0764(15) 0.6940(13) 0.0573(4) 0.093(6) Uani 1 1 d .
H61 H 0.1047 0.6849 0.0417 0.112 Uiso 1 1 calc R
C62 C -0.0014(13) 0.6322(12) 0.0693(4) 0.096(7) Uani 1 1 d .
H62 H -0.0357 0.5739 0.0637 0.115 Uiso 1 1 calc R
C63 C 0.0148(8) 0.5759(8) 0.1538(3) 0.046(3) Uani 1 1 d .
H63A H -0.0362 0.5378 0.1423 0.055 Uiso 1 1 calc R
H63B H 0.0055 0.6209 0.1623 0.055 Uiso 1 1 calc R
C64 C 0.1092(9) 0.5758(9) 0.1934(3) 0.064(4) Uani 1 1 d .
H64A H 0.1006 0.5635 0.2138 0.097 Uiso 1 1 calc R
H64B H 0.1298 0.6368 0.1902 0.097 Uiso 1 1 calc R
H64C H 0.1517 0.5615 0.1863 0.097 Uiso 1 1 calc R
C65 C 0.0175(13) 0.4436(8) 0.1655(3) 0.081(5) Uani 1 1 d .
H65A H 0.0664 0.4585 0.1529 0.121 Uiso 1 1 calc R
H65B H -0.0358 0.4138 0.1545 0.121 Uiso 1 1 calc R
H65C H 0.0166 0.4061 0.1808 0.121 Uiso 1 1 calc R
C66 C -0.0418(11) 0.5053(12) 0.2015(3) 0.074(4) Uani 1 1 d .
H66A H -0.0322 0.4757 0.2176 0.089 Uiso 1 1 calc R
H66B H -0.0331 0.5608 0.2086 0.089 Uiso 1 1 calc R
C67 C -0.1256(14) 0.4562(15) 0.1923(4) 0.103(6) Uani 1 1 d .
H67A H -0.1384 0.3977 0.1872 0.124 Uiso 1 1 calc R
H67B H -0.1367 0.4828 0.1756 0.124 Uiso 1 1 calc R
C68 C -0.1814(11) 0.4538(10) 0.2188(4) 0.078(5) Uani 1 1 d .
H68A H -0.1446 0.4765 0.2356 0.117 Uiso 1 1 calc R
H68B H -0.2265 0.3945 0.2224 0.117 Uiso 1 1 calc R
H68C H -0.2077 0.4890 0.2147 0.117 Uiso 1 1 calc R
C69 C 0.3977(7) 0.2736(7) 0.0626(2) 0.034(2) Uani 1 1 d .
C70 C 0.4443(7) 0.2328(8) 0.0540(3) 0.050(3) Uani 1 1 d .
H70 H 0.4238 0.1852 0.0415 0.060 Uiso 1 1 calc R
C71 C 0.5256(9) 0.2740(10) 0.0671(3) 0.058(4) Uani 1 1 d .
H71 H 0.5704 0.2614 0.0642 0.069 Uiso 1 1 calc R
C72 C 0.5280(8) 0.3379(8) 0.0854(3) 0.054(3) Uani 1 1 d .
H72 H 0.5747 0.3743 0.0974 0.065 Uiso 1 1 calc R
C73 C 0.4500(7) 0.3388(7) 0.0830(3) 0.045(3) Uani 1 1 d .
H73 H 0.4350 0.3755 0.0929 0.054 Uiso 1 1 calc R
C74 C 0.3239(10) 0.1586(12) 0.1218(3) 0.079(5) Uani 1 1 d .
H74 H 0.2740 0.1639 0.1217 0.095 Uiso 1 1 calc R
C75 C 0.3348(13) 0.0980(10) 0.1047(4) 0.090(6) Uani 1 1 d .
H75 H 0.2958 0.0578 0.0914 0.108 Uiso 1 1 calc R
C76 C 0.4138(12) 0.1119(11) 0.1122(4) 0.083(5) Uani 1 1 d .
H76 H 0.4381 0.0800 0.1045 0.100 Uiso 1 1 calc R
C77 C 0.4567(10) 0.1792(10) 0.1326(3) 0.063(4) Uani 1 1 d .
H77 H 0.5121 0.2004 0.1407 0.075 Uiso 1 1 calc R
C78 C 0.3948(9) 0.2073(10) 0.1380(3) 0.072(5) Uani 1 1 d .
H78 H 0.4025 0.2518 0.1507 0.086 Uiso 1 1 calc R
C79 C 0.3062(7) 0.2444(6) 0.0557(2) 0.033(2) Uani 1 1 d .
H79A H 0.2801 0.2589 0.0718 0.040 Uiso 1 1 calc R
H79B H 0.2745 0.1813 0.0534 0.040 Uiso 1 1 calc R
C80 C 0.3359(8) 0.2678(7) 0.0037(2) 0.041(3) Uani 1 1 d .
H80A H 0.3210 0.2074 0.0040 0.061 Uiso 1 1 calc R
H80B H 0.3984 0.3045 0.0043 0.061 Uiso 1 1 calc R
H80C H 0.3138 0.2792 -0.0139 0.061 Uiso 1 1 calc R
C81 C 0.3415(8) 0.3830(6) 0.0325(2) 0.041(3) Uani 1 1 d .
H81A H 0.4011 0.4049 0.0384 0.061 Uiso 1 1 calc R
H81B H 0.3112 0.3964 0.0471 0.061 Uiso 1 1 calc R
H81C H 0.3405 0.4099 0.0144 0.061 Uiso 1 1 calc R
C82 C 0.2045(7) 0.2492(7) 0.0217(3) 0.040(3) Uani 1 1 d .
H82A H 0.1770 0.1859 0.0211 0.048 Uiso 1 1 calc R
H82B H 0.1993 0.2688 0.0025 0.048 Uiso 1 1 calc R
C83 C 0.1559(9) 0.2739(10) 0.0431(3) 0.060(4) Uani 1 1 d .
H83A H 0.1590 0.2533 0.0623 0.071 Uiso 1 1 calc R
H83B H 0.1821 0.3371 0.0438 0.071 Uiso 1 1 calc R
C84 C 0.0630(8) 0.2332(9) 0.0336(3) 0.060(4) Uani 1 1 d .
H84A H 0.0607 0.2477 0.0137 0.090 Uiso 1 1 calc R
H84B H 0.0331 0.2549 0.0455 0.090 Uiso 1 1 calc R
H84C H 0.0351 0.1708 0.0357 0.090 Uiso 1 1 calc R
N1 N 0.7558(5) 0.3364(5) 0.01910(17) 0.0326(19) Uani 1 1 d .
N2 N 0.6753(5) 0.3942(5) 0.01573(17) 0.0310(19) Uani 1 1 d .
H2N H 0.6502 0.4241 0.0198 0.037 Uiso 1 1 calc R
N3 N 0.8189(5) 0.4023(5) 0.07111(18) 0.0330(19) Uani 1 1 d .
N4 N 0.7417(6) 0.4675(6) 0.07780(19) 0.040(2) Uani 1 1 d .
N5 N 0.8443(5) 0.2234(5) 0.02158(19) 0.034(2) Uani 1 1 d .
N6 N 0.7910(6) 0.0829(6) 0.01739(19) 0.038(2) Uani 1 1 d .
H6N H 0.7607 0.0274 0.0207 0.046 Uiso 1 1 calc R
N7 N 0.7499(5) 0.2137(5) 0.06751(19) 0.034(2) Uani 1 1 d .
N8 N 0.6833(5) 0.0731(6) 0.07085(19) 0.037(2) Uani 1 1 d .
N9 N 0.9469(5) 0.4199(5) 0.02320(19) 0.0326(19) Uani 1 1 d .
N10 N 1.0898(6) 0.4985(6) 0.01822(18) 0.041(2) Uani 1 1 d .
H10N H 1.1450 0.5215 0.0216 0.050 Uiso 1 1 calc R
N11 N 0.9474(5) 0.3396(5) 0.07157(18) 0.0328(19) Uani 1 1 d .
N12 N 1.0900(5) 0.4061(6) 0.07613(17) 0.035(2) Uani 1 1 d .
N13 N 0.5342(6) 0.7580(6) 0.0711(2) 0.041(2) Uani 1 1 d .
N14 N 0.6083(6) 0.8960(6) 0.07863(19) 0.038(2) Uani 1 1 d .
H14N H 0.6462 0.9507 0.0763 0.046 Uiso 1 1 calc R
N15 N 0.6031(5) 0.7616(5) 0.01957(18) 0.0322(19) Uani 1 1 d .
N16 N 0.6869(6) 0.9071(6) 0.01739(17) 0.040(2) Uani 1 1 d .
N17 N 0.5959(6) 0.6364(6) 0.06928(17) 0.0342(19) Uani 1 1 d .
N18 N 0.6583(5) 0.5591(6) 0.0767(2) 0.038(2) Uani 1 1 d .
H18N H 0.6756 0.5218 0.0740 0.046 Uiso 1 1 calc R
N19 N 0.5253(5) 0.5667(5) 0.01877(16) 0.0296(18) Uani 1 1 d .
N20 N 0.5839(5) 0.4810(6) 0.01588(17) 0.034(2) Uani 1 1 d .
N21 N 0.4072(6) 0.5660(5) 0.06766(17) 0.0331(19) Uani 1 1 d .
N22 N 0.2692(6) 0.4975(6) 0.07449(18) 0.036(2) Uani 1 1 d .
H22N H 0.2143 0.4782 0.0715 0.043 Uiso 1 1 calc R
N23 N 0.4084(5) 0.6500(5) 0.02023(17) 0.0340(19) Uani 1 1 d .
N24 N 0.2656(6) 0.5924(6) 0.01836(19) 0.040(2) Uani 1 1 d .
N25 N 0.8688(7) 0.7856(10) 0.0321(3) 0.074(4) Uani 1 1 d .
N26 N 0.0256(6) 0.5228(6) 0.17800(19) 0.040(2) Uani 1 1 d .
N27 N 0.2976(5) 0.2860(5) 0.02850(17) 0.0275(17) Uani 1 1 d .
I1 I 0.22128(11) 0.00938(7) 0.02357(3) 0.1008(5) Uani 1 1 d .

loop_
_atom_site_aniso_label
_atom_site_aniso_U_11
_atom_site_aniso_U_22
_atom_site_aniso_U_33
_atom_site_aniso_U_23
_atom_site_aniso_U_13
_atom_site_aniso_U_12
Ni1 0.0297(7) 0.0351(7) 0.0305(7) 0.0026(6) 0.0006(6) 0.0148(6)
Ni2 0.0297(7) 0.0372(7) 0.0277(7) -0.0006(6) 0.0008(5) 0.0157(6)
Fe1 0.1021(19) 0.0636(14) 0.0776(17) 0.0094(12) 0.0220(14) 0.0436(14)
Fe2 0.0556(10) 0.0419(9) 0.0383(9) 0.0070(8) -0.0119(8) 0.0230(8)
Fe3 0.0395(8) 0.0355(8) 0.0365(8) 0.0141(7) -0.0059(7) 0.0145(7)
C1 0.040(6) 0.042(6) 0.034(6) 0.000(5) 0.001(5) 0.018(5)
C2 0.043(6) 0.044(6) 0.029(6) -0.003(5) -0.002(5) 0.023(5)
C3 0.028(5) 0.037(6) 0.026(5) -0.012(5) -0.005(4) 0.006(4)
C4 0.028(5) 0.048(6) 0.020(5) -0.009(4) -0.006(4) 0.013(5)
C5 0.027(5) 0.028(5) 0.026(5) 0.001(4) 0.006(4) 0.005(4)
C6 0.021(5) 0.020(4) 0.027(5) 0.009(4) -0.005(4) -0.003(4)
C7 0.031(6) 0.052(7) 0.032(6) 0.006(5) 0.007(5) 0.009(5)
C8 0.048(6) 0.059(7) 0.025(5) -0.008(5) -0.001(5) 0.038(6)
C9 0.034(5) 0.034(6) 0.025(5) -0.005(4) -0.004(4) 0.011(5)
C10 0.040(6) 0.045(6) 0.027(6) -0.003(5) 0.004(5) 0.018(5)
C11 0.028(5) 0.046(6) 0.028(5) -0.003(5) 0.002(4) 0.022(5)
C12 0.043(6) 0.026(5) 0.020(5) -0.002(4) -0.010(4) 0.018(5)
C13 0.033(6) 0.049(7) 0.044(7) 0.005(6) -0.006(5) 0.012(5)
C14 0.044(7) 0.059(7) 0.020(5) 0.004(5) 0.006(5) 0.017(6)
C15 0.051(7) 0.045(6) 0.026(6) 0.017(5) 0.018(5) 0.017(6)
C16 0.051(7) 0.053(7) 0.034(6) 0.008(5) -0.013(5) 0.028(6)
C17 0.025(5) 0.022(5) 0.036(6) 0.006(4) -0.005(4) 0.005(4)
C18 0.033(5) 0.032(5) 0.016(4) -0.002(4) 0.002(4) 0.011(4)
C19 0.054(7) 0.049(7) 0.022(5) 0.002(5) 0.008(5) 0.024(6)
C20 0.063(8) 0.048(7) 0.033(6) 0.007(5) 0.018(5) 0.038(6)
C21 0.032(5) 0.045(6) 0.027(5) -0.013(5) -0.005(4) 0.020(5)
C22 0.039(6) 0.046(7) 0.025(5) 0.003(5) 0.002(5) 0.012(5)
C23 0.038(6) 0.032(5) 0.029(6) 0.014(5) 0.010(5) 0.018(5)
C24 0.037(6) 0.040(6) 0.018(5) -0.006(4) 0.001(4) 0.014(5)
C25 0.050(7) 0.058(8) 0.047(7) -0.012(6) -0.009(6) 0.033(6)
C26 0.045(6) 0.073(8) 0.027(6) 0.000(6) -0.011(5) 0.035(6)
C27 0.029(5) 0.033(5) 0.030(5) 0.006(4) 0.000(4) 0.009(5)
C28 0.032(5) 0.042(6) 0.019(5) -0.002(4) 0.002(4) 0.009(5)
C29 0.032(5) 0.040(6) 0.015(4) 0.004(4) 0.004(4) 0.016(5)
C30 0.023(5) 0.034(5) 0.034(6) -0.003(4) 0.000(4) 0.011(4)
C31 0.057(7) 0.032(5) 0.024(5) -0.001(4) -0.007(5) 0.027(5)
C32 0.046(6) 0.041(6) 0.023(5) 0.005(5) 0.001(5) 0.018(5)
C33 0.043(6) 0.028(5) 0.039(6) 0.009(5) 0.003(5) 0.012(5)
C34 0.039(6) 0.045(6) 0.051(7) 0.024(6) 0.010(5) 0.023(5)
C35 0.044(6) 0.027(5) 0.020(5) -0.001(4) 0.004(4) 0.021(5)
C36 0.040(6) 0.033(5) 0.034(6) 0.004(4) 0.001(5) 0.020(5)
C37 0.030(3) 0.040(3) 0.044(3) 0.012(2) -0.003(2) 0.028(2)
C38 0.057(3) 0.053(3) 0.062(3) 0.010(2) 0.000(2) 0.029(2)
C39 0.067(3) 0.059(3) 0.073(3) 0.003(2) 0.002(2) 0.037(2)
C40 0.066(3) 0.063(3) 0.071(3) -0.001(2) 0.010(2) 0.034(2)
C41 0.060(3) 0.058(3) 0.062(3) 0.004(2) 0.008(2) 0.027(2)
C42 0.089(14) 0.087(14) 0.14(2) 0.007(13) -0.015(13) 0.041(12)
C43 0.087(13) 0.068(12) 0.14(2) -0.039(13) 0.007(13) 0.001(10)
C44 0.19(3) 0.072(12) 0.080(14) 0.006(11) 0.032(15) 0.052(15)
C45 0.137(16) 0.055(9) 0.061(10) 0.015(8) 0.055(11) 0.028(10)
C46 0.17(2) 0.086(13) 0.027(8) 0.003(8) 0.012(10) 0.026(13)
C47 0.124(16) 0.053(9) 0.129(17) 0.027(10) 0.080(15) 0.040(11)
C48 0.063(10) 0.073(10) 0.093(13) 0.005(9) -0.005(9) 0.026(8)
C49 0.15(2) 0.17(2) 0.066(12) 0.048(13) 0.018(12) 0.111(18)
C50 0.16(2) 0.062(11) 0.17(2) 0.047(13) 0.124(19) 0.063(13)
C51 0.042(8) 0.17(2) 0.052(10) 0.003(11) -0.020(7) 0.042(11)
C52 0.116(15) 0.082(12) 0.057(10) 0.006(9) 0.004(10) 0.033(12)
C53 0.052(7) 0.041(6) 0.024(5) 0.006(5) -0.001(5) 0.026(5)
C54 0.063(8) 0.056(8) 0.039(7) 0.009(6) -0.013(6) 0.028(7)
C55 0.043(8) 0.100(13) 0.067(10) 0.048(10) -0.004(7) 0.028(8)
C56 0.100(13) 0.122(15) 0.049(9) 0.016(10) 0.007(9) 0.080(13)
C57 0.089(11) 0.071(9) 0.047(8) 0.012(7) 0.009(7) 0.056(9)
C58 0.061(10) 0.043(8) 0.15(2) 0.044(11) -0.053(11) 0.000(7)
C59 0.080(12) 0.064(10) 0.146(18) 0.010(11) -0.037(12) 0.047(10)
C60 0.063(10) 0.091(13) 0.079(11) 0.051(10) -0.002(9) 0.035(9)
C61 0.16(2) 0.097(14) 0.048(9) 0.009(9) -0.029(11) 0.085(15)
C62 0.092(13) 0.054(10) 0.093(14) 0.021(10) -0.054(11) 0.000(10)
C63 0.046(7) 0.041(6) 0.057(8) 0.001(6) -0.003(6) 0.026(5)
C64 0.073(9) 0.064(9) 0.035(7) -0.003(6) -0.027(7) 0.018(7)
C65 0.143(16) 0.032(7) 0.062(9) 0.009(6) -0.009(10) 0.040(9)
C66 0.081(11) 0.089(12) 0.068(10) 0.021(9) 0.007(9) 0.054(10)
C67 0.134(18) 0.132(18) 0.055(11) 0.012(11) 0.007(12) 0.075(16)
C68 0.085(11) 0.063(9) 0.082(12) 0.014(8) 0.039(9) 0.035(9)
C69 0.048(6) 0.034(5) 0.024(5) 0.013(4) 0.007(4) 0.024(5)
C70 0.032(6) 0.045(7) 0.072(9) 0.010(6) 0.009(6) 0.018(5)
C71 0.051(8) 0.097(11) 0.039(7) -0.008(7) -0.008(6) 0.047(8)
C72 0.033(6) 0.052(7) 0.056(8) 0.023(6) -0.005(6) 0.004(6)
C73 0.038(6) 0.035(6) 0.047(7) 0.021(5) -0.009(5) 0.007(5)
C74 0.052(9) 0.098(13) 0.053(9) 0.047(9) 0.007(7) 0.012(9)
C75 0.115(15) 0.049(9) 0.061(11) 0.024(8) -0.033(10) 0.007(9)
C76 0.081(12) 0.068(11) 0.101(14) 0.037(10) -0.003(10) 0.037(9)
C77 0.076(10) 0.076(10) 0.049(8) 0.017(7) -0.021(7) 0.048(9)
C78 0.060(9) 0.071(9) 0.050(9) 0.041(7) 0.010(7) 0.007(8)
C79 0.038(6) 0.023(5) 0.040(6) 0.003(4) 0.004(5) 0.017(4)
C80 0.048(6) 0.046(6) 0.025(5) -0.003(5) -0.008(5) 0.020(5)
C81 0.054(7) 0.030(5) 0.039(6) 0.005(5) 0.007(5) 0.021(5)
C82 0.043(6) 0.044(6) 0.042(6) 0.004(5) -0.008(5) 0.028(5)
C83 0.063(8) 0.079(9) 0.055(8) -0.008(7) 0.012(7) 0.049(8)
C84 0.043(7) 0.066(9) 0.076(10) -0.004(7) -0.005(7) 0.030(7)
N1 0.035(5) 0.039(5) 0.020(4) -0.001(4) -0.006(3) 0.016(4)
N2 0.027(4) 0.037(5) 0.027(4) 0.001(4) -0.001(3) 0.014(4)
N3 0.035(5) 0.031(5) 0.027(4) 0.003(4) 0.001(4) 0.012(4)
N4 0.034(5) 0.055(6) 0.037(5) 0.002(4) 0.009(4) 0.026(5)
N5 0.025(4) 0.036(5) 0.041(5) 0.012(4) 0.009(4) 0.014(4)
N6 0.039(5) 0.044(5) 0.039(5) -0.013(4) -0.002(4) 0.026(4)
N7 0.032(5) 0.034(5) 0.033(5) -0.010(4) -0.003(4) 0.014(4)
N8 0.030(5) 0.038(5) 0.036(5) 0.000(4) 0.008(4) 0.014(4)
N9 0.031(4) 0.031(4) 0.032(5) 0.007(4) -0.004(4) 0.013(4)
N10 0.037(5) 0.056(6) 0.027(5) 0.010(4) 0.009(4) 0.020(5)
N11 0.029(4) 0.035(5) 0.032(5) 0.007(4) 0.006(4) 0.015(4)
N12 0.037(5) 0.046(5) 0.023(4) 0.006(4) 0.000(4) 0.022(4)
N13 0.036(5) 0.049(6) 0.033(5) -0.004(4) 0.010(4) 0.017(4)
N14 0.042(5) 0.031(5) 0.040(5) 0.000(4) 0.012(4) 0.017(4)
N15 0.033(5) 0.037(5) 0.027(4) -0.002(4) 0.000(4) 0.018(4)
N16 0.034(5) 0.056(6) 0.019(4) -0.001(4) 0.004(4) 0.015(4)
N17 0.040(5) 0.041(5) 0.024(4) 0.004(4) 0.002(4) 0.022(4)
N18 0.035(5) 0.040(5) 0.042(5) -0.004(4) 0.005(4) 0.021(4)
N19 0.026(4) 0.040(5) 0.021(4) 0.002(4) 0.000(3) 0.015(4)
N20 0.033(5) 0.044(5) 0.025(4) -0.009(4) -0.005(4) 0.019(4)
N21 0.050(5) 0.034(5) 0.019(4) -0.005(3) -0.008(4) 0.024(4)
N22 0.030(5) 0.044(5) 0.031(5) 0.006(4) -0.002(4) 0.017(4)
N23 0.030(4) 0.041(5) 0.023(4) 0.002(4) 0.002(4) 0.012(4)
N24 0.042(5) 0.041(5) 0.032(5) 0.004(4) -0.014(4) 0.017(4)
N25 0.041(6) 0.111(11) 0.067(8) -0.019(8) -0.025(6) 0.036(7)
N26 0.054(6) 0.035(5) 0.032(5) -0.001(4) -0.004(4) 0.023(5)
N27 0.029(4) 0.031(4) 0.027(4) -0.002(3) -0.010(3) 0.018(4)
I1 0.1637(13) 0.0560(6) 0.0790(8) 0.0034(6) 0.0447(9) 0.0522(7)

loop_
_atom_type_symbol
_atom_type_description
_atom_type_scat_dispersion_real
_atom_type_scat_dispersion_imag
_atom_type_scat_source
C C 0.0033 0.0016 'International Tables Vol C Tables 4.2.6.8 and 6.1.1.4'
H H 0.0000 0.0000 'International Tables Vol C Tables 4.2.6.8 and 6.1.1.4'
N N 0.0061 0.0033 'International Tables Vol C Tables 4.2.6.8 and 6.1.1.4'
Fe Fe 0.3463 0.8444 'International Tables Vol C Tables 4.2.6.8 and 6.1.1.4'
Ni Ni 0.3393 1.1124 'International Tables Vol C Tables 4.2.6.8 and 6.1.1.4'
I I -0.4742 1.8119 'International Tables Vol C Tables 4.2.6.8 and 6.1.1.4'

loop_
_geom_angle_atom_site_label_1
_geom_angle_atom_site_label_2
_geom_angle_atom_site_label_3
_geom_angle
N3 Ni1 N9 97.4(3)
N3 Ni1 N11 93.3(3)
N9 Ni1 N11 80.1(3)
N3 Ni1 N7 90.7(3)
N9 Ni1 N7 170.9(3)
N11 Ni1 N7 95.4(3)
N3 Ni1 N5 168.3(3)
N9 Ni1 N5 93.4(3)
N11 Ni1 N5 93.0(3)
N7 Ni1 N5 78.9(3)
N3 Ni1 N1 80.1(3)
N9 Ni1 N1 90.4(3)
N11 Ni1 N1 167.7(3)
N7 Ni1 N1 95.0(3)
N5 Ni1 N1 95.3(3)
N15 Ni2 N13 80.5(3)
N15 Ni2 N17 99.5(3)
N13 Ni2 N17 87.6(4)
N15 Ni2 N19 93.4(3)
N13 Ni2 N19 164.5(3)
N17 Ni2 N19 79.3(3)
N15 Ni2 N21 168.3(3)
N13 Ni2 N21 92.7(3)
N17 Ni2 N21 89.7(3)
N19 Ni2 N21 95.5(3)
N15 Ni2 N23 92.7(3)
N13 Ni2 N23 98.7(4)
N17 Ni2 N23 167.2(3)
N19 Ni2 N23 95.8(3)
N21 Ni2 N23 78.9(3)
C37 Fe1 C41 46.57(15)
C37 Fe1 C38 44.29(14)
C41 Fe1 C38 74.9(2)
C37 Fe1 C45 161.1(5)
C41 Fe1 C45 118.8(5)
C38 Fe1 C45 153.1(6)
C37 Fe1 C42 106.6(7)
C41 Fe1 C42 120.2(6)
C38 Fe1 C42 127.1(7)
C45 Fe1 C42 68.6(9)
C37 Fe1 C40 74.4(2)
C41 Fe1 C40 43.30(13)
C38 Fe1 C40 70.77(19)
C45 Fe1 C40 102.5(6)
C42 Fe1 C40 156.2(7)
C37 Fe1 C46 119.7(6)
C41 Fe1 C46 99.6(6)
C38 Fe1 C46 161.8(6)
C45 Fe1 C46 44.5(8)
C42 Fe1 C46 40.8(8)
C40 Fe1 C46 117.4(7)
C37 Fe1 C43 120.7(6)
C41 Fe1 C43 158.4(7)
C38 Fe1 C43 108.2(8)
C45 Fe1 C43 68.2(8)
C42 Fe1 C43 40.4(9)
C40 Fe1 C43 158.3(7)
C46 Fe1 C43 70.6(10)
C37 Fe1 C44 158.6(7)
C41 Fe1 C44 154.8(6)
C38 Fe1 C44 124.1(6)
C45 Fe1 C44 36.9(7)
C42 Fe1 C44 64.3(10)
C40 Fe1 C44 122.2(8)
C46 Fe1 C44 67.2(9)
C43 Fe1 C44 39.5(8)
C37 Fe1 C39 72.3(2)
C41 Fe1 C39 71.7(2)
C38 Fe1 C39 40.87(11)
C45 Fe1 C39 117.8(6)
C42 Fe1 C39 163.2(7)
C40 Fe1 C39 40.48(11)
C46 Fe1 C39 154.4(7)
C43 Fe1 C39 125.1(8)
C44 Fe1 C39 110.6(7)
C55 Fe2 C56 39.8(7)
C55 Fe2 C61 121.9(8)
C56 Fe2 C61 105.4(8)
C55 Fe2 C59 124.2(8)
C56 Fe2 C59 158.3(8)
C61 Fe2 C59 68.9(9)
C55 Fe2 C60 107.6(6)
C56 Fe2 C60 121.9(7)
C61 Fe2 C60 42.0(7)
C59 Fe2 C60 40.1(8)
C55 Fe2 C54 41.4(6)
C56 Fe2 C54 69.3(7)
C61 Fe2 C54 159.0(8)
C59 Fe2 C54 108.1(8)
C60 Fe2 C54 122.4(7)
C55 Fe2 C53 68.1(5)
C56 Fe2 C53 67.8(6)
C61 Fe2 C53 156.6(7)
C59 Fe2 C53 125.5(8)
C60 Fe2 C53 160.7(7)
C54 Fe2 C53 41.8(5)
C55 Fe2 C57 66.8(7)
C56 Fe2 C57 40.1(6)
C61 Fe2 C57 121.0(7)
C59 Fe2 C57 160.7(8)
C60 Fe2 C57 157.8(7)
C54 Fe2 C57 68.8(6)
C53 Fe2 C57 39.6(5)
C55 Fe2 C62 156.8(10)
C56 Fe2 C62 121.1(10)
C61 Fe2 C62 40.2(8)
C59 Fe2 C62 68.9(9)
C60 Fe2 C62 69.0(7)
C54 Fe2 C62 159.8(8)
C53 Fe2 C62 122.6(6)
C57 Fe2 C62 107.1(7)
C55 Fe2 C58 159.9(9)
C56 Fe2 C58 159.7(9)
C61 Fe2 C58 68.2(9)
C59 Fe2 C58 39.4(6)
C60 Fe2 C58 67.1(6)
C54 Fe2 C58 123.5(9)
C53 Fe2 C58 110.0(7)
C57 Fe2 C58 125.4(6)
C62 Fe2 C58 41.7(8)
C70 Fe3 C76 113.9(7)
C70 Fe3 C74 134.6(6)
C76 Fe3 C74 66.7(8)
C70 Fe3 C78 173.3(6)
C76 Fe3 C78 68.3(8)
C74 Fe3 C78 39.5(6)
C70 Fe3 C69 41.2(4)
C76 Fe3 C69 144.2(7)
C74 Fe3 C69 110.3(5)
C78 Fe3 C69 133.5(6)
C70 Fe3 C73 69.6(5)
C76 Fe3 C73 174.0(7)
C74 Fe3 C73 114.8(7)
C78 Fe3 C73 108.9(6)
C69 Fe3 C73 41.5(4)
C70 Fe3 C75 107.9(6)
C76 Fe3 C75 39.3(7)
C74 Fe3 C75 41.8(8)
C78 Fe3 C75 69.5(7)
C69 Fe3 C75 113.5(6)
C73 Fe3 C75 145.5(7)
C70 Fe3 C72 68.4(5)
C76 Fe3 C72 134.9(6)
C74 Fe3 C72 145.6(8)
C78 Fe3 C72 115.0(6)
C69 Fe3 C72 68.6(5)
C73 Fe3 C72 40.7(5)
C75 Fe3 C72 172.2(8)
C70 Fe3 C77 143.8(6)
C76 Fe3 C77 41.3(7)
C74 Fe3 C77 68.5(6)
C78 Fe3 C77 41.9(6)
C69 Fe3 C77 174.0(6)
C73 Fe3 C77 133.1(6)
C75 Fe3 C77 69.8(6)
C72 Fe3 C77 108.8(6)
C70 Fe3 C71 40.5(5)
C76 Fe3 C71 110.3(7)
C74 Fe3 C71 173.7(7)
C78 Fe3 C71 145.6(6)
C69 Fe3 C71 68.6(5)
C73 Fe3 C71 68.8(6)
C75 Fe3 C71 132.4(8)
C72 Fe3 C71 40.4(6)
C77 Fe3 C71 113.3(6)
N1 C1 C2 106.7(10)
N1 C1 H1 126.6
C2 C1 H1 126.6
N2 C2 C1 105.6(9)
N2 C2 H2 127.2
C1 C2 H2 127.2
N3 C3 C4 105.9(9)
N3 C3 H3 127.1
C4 C3 H3 127.1
N4 C4 C3 110.1(9)
N4 C4 H4 125.0
C3 C4 H4 125.0
N2 C5 N1 109.4(9)
N2 C5 C6 133.5(10)
N1 C5 C6 117.1(9)
N3 C6 N4 113.1(9)
N3 C6 C5 119.1(10)
N4 C6 C5 127.7(9)
C8 C7 N5 110.2(10)
C8 C7 H7 124.9
N5 C7 H7 124.9
C7 C8 N6 107.1(9)
C7 C8 H8 126.4
N6 C8 H8 126.4
N7 C9 C10 108.2(9)
N7 C9 H9 125.9
C10 C9 H9 125.9
C9 C10 N8 107.8(9)
C9 C10 H10 126.1
N8 C10 H10 126.1
N5 C11 N6 110.0(9)
N5 C11 C12 121.6(9)
N6 C11 C12 128.3(10)
N8 C12 N7 114.4(9)
N8 C12 C11 131.1(9)
N7 C12 C11 114.5(9)
N9 C13 C14 106.4(10)
N9 C13 H13 126.8
C14 C13 H13 126.8
N10 C14 C13 111.7(10)
N10 C14 H14 124.2
C13 C14 H14 124.2
N11 C15 C16 109.6(9)
N11 C15 H15 125.2
C16 C15 H15 125.2
C15 C16 N12 108.7(9)
C15 C16 H16 125.6
N12 C16 H16 125.6
N10 C17 N9 112.8(9)
N10 C17 C18 131.9(9)
N9 C17 C18 115.3(8)
N12 C18 N11 110.0(8)
N12 C18 C17 129.9(9)
N11 C18 C17 120.1(9)
N13 C19 C20 110.3(10)
N13 C19 H19 124.9
C20 C19 H19 124.9
N14 C20 C19 103.5(9)
N14 C20 H20 128.2
C19 C20 H20 128.2
N15 C21 C22 109.9(9)
N15 C21 H21 125.0
C22 C21 H21 125.0
C21 C22 N16 109.3(9)
C21 C22 H22 125.4
N16 C22 H22 125.4
N14 C23 N13 110.2(9)
N14 C23 C24 131.8(9)
N13 C23 C24 117.7(9)
N15 C24 N16 114.8(9)
N15 C24 C23 117.0(9)
N16 C24 C23 127.8(9)
N17 C25 C26 108.1(10)
N17 C25 H25 125.9
C26 C25 H25 125.9
N18 C26 C25 107.1(10)
N18 C26 H26 126.5
C25 C26 H26 126.5
C28 C27 N19 106.8(9)
C28 C27 H27 126.6
N19 C27 H27 126.6
C27 C28 N20 111.8(9)
C27 C28 H28 124.1
N20 C28 H28 124.1
N18 C29 N17 110.5(9)
N18 C29 C30 131.6(10)
N17 C29 C30 117.8(9)
N19 C30 N20 112.9(9)
N19 C30 C29 117.9(9)
N20 C30 C29 129.2(10)
N21 C31 C32 107.4(9)
N21 C31 H31 126.3
C32 C31 H31 126.3
N22 C32 C31 106.1(9)
N22 C32 H32 127.0
C31 C32 H32 127.0
N23 C33 C34 112.4(9)
N23 C33 H33 123.8
C34 C33 H33 123.8
C33 C34 N24 104.7(9)
C33 C34 H34 127.6
N24 C34 H34 127.6
N22 C35 N21 111.2(9)
N22 C35 C36 131.1(9)
N21 C35 C36 117.7(8)
N24 C36 N23 110.5(6)
N24 C36 C35 130.5(7)
N23 C36 C35 119.0(7)
C41 C37 C38 108.0
C41 C37 C47 127.7(6)
C38 C37 C47 120.8(7)
C41 C37 Fe1 67.87(19)
C38 C37 Fe1 74.62(18)
C47 C37 Fe1 140.0(10)
C39 C38 C37 108.0
C39 C38 Fe1 74.52(16)
C37 C38 Fe1 61.09(16)
C39 C38 H38 126.0
C37 C38 H38 126.0
Fe1 C38 H38 129.7
C40 C39 C38 108.0
C40 C39 Fe1 66.54(16)
C38 C39 Fe1 64.62(16)
C40 C39 H39 126.0
C38 C39 H39 126.0
Fe1 C39 H39 134.7
C39 C40 C41 108.0
C39 C40 Fe1 72.98(16)
C41 C40 Fe1 61.01(16)
C39 C40 H40 126.0
C41 C40 H40 126.0
Fe1 C40 H40 131.4
C37 C41 C40 108.0
C37 C41 Fe1 65.56(19)
C40 C41 Fe1 75.69(17)
C37 C41 H41 126.0
C40 C41 H41 126.0
Fe1 C41 H41 124.2
C43 C42 C46 115(2)
C43 C42 Fe1 71.8(13)
C46 C42 Fe1 71.1(13)
C43 C42 H42 122.7
C46 C42 H42 122.7
Fe1 C42 H42 126.2
C44 C43 C42 102(2)
C44 C43 Fe1 70.9(14)
C42 C43 Fe1 67.8(12)
C44 C43 H43 129.2
C42 C43 H43 129.2
Fe1 C43 H43 123.9
C45 C44 C43 115(2)
C45 C44 Fe1 68.1(13)
C43 C44 Fe1 69.5(12)
C45 C44 H44 122.3
C43 C44 H44 122.3
Fe1 C44 H44 132.5
C44 C45 C46 107.5(17)
C44 C45 Fe1 75.0(13)
C46 C45 Fe1 69.5(9)
C44 C45 H45 126.2
C46 C45 H45 126.2
Fe1 C45 H45 121.1
C42 C46 C45 100.0(15)
C42 C46 Fe1 68.2(11)
C45 C46 Fe1 66.0(11)
C42 C46 H46 130.0
C45 C46 H46 130.0
Fe1 C46 H46 127.2
N25 C47 C37 132.4(18)
N25 C47 H47A 104.2
C37 C47 H47A 104.2
N25 C47 H47B 104.2
C37 C47 H47B 104.2
H47A C47 H47B 105.5
N25 C48 H48A 109.5
N25 C48 H48B 109.5
H48A C48 H48B 109.5
N25 C48 H48C 109.5
H48A C48 H48C 109.5
H48B C48 H48C 109.5
N25 C49 H49A 109.5
N25 C49 H49B 109.5
H49A C49 H49B 109.5
N25 C49 H49C 109.5
H49A C49 H49C 109.5
H49B C49 H49C 109.5
C51 C50 N25 124(3)
C51 C50 H50A 106.2
N25 C50 H50A 106.2
C51 C50 H50B 106.2
N25 C50 H50B 106.2
H50A C50 H50B 106.4
C50 C51 C52 112.7(16)
C50 C51 H51A 109.0
C52 C51 H51A 109.0
C50 C51 H51B 109.0
C52 C51 H51B 109.0
H51A C51 H51B 107.8
C51 C52 H52A 109.5
C51 C52 H52B 109.5
H52A C52 H52B 109.5
C51 C52 H52C 109.5
H52A C52 H52C 109.5
H52B C52 H52C 109.5
C57 C53 C54 108.7(12)
C57 C53 C63 127.7(12)
C54 C53 C63 123.4(11)
C57 C53 Fe2 70.5(7)
C54 C53 Fe2 68.9(6)
C63 C53 Fe2 122.0(8)
C55 C54 C53 103.3(13)
C55 C54 Fe2 67.7(7)
C53 C54 Fe2 69.3(7)
C55 C54 H54 128.4
C53 C54 H54 128.4
Fe2 C54 H54 126.3
C56 C55 C54 111.2(14)
C56 C55 Fe2 70.5(9)
C54 C55 Fe2 71.0(7)
C56 C55 H55 124.4
C54 C55 H55 124.4
Fe2 C55 H55 125.7
C55 C56 C57 108.2(15)
C55 C56 Fe2 69.7(9)
C57 C56 Fe2 71.8(9)
C55 C56 H56 125.9
C57 C56 H56 125.9
Fe2 C56 H56 124.2
C53 C57 C56 108.7(14)
C53 C57 Fe2 69.8(7)
C56 C57 Fe2 68.2(9)
C53 C57 H57 125.7
C56 C57 H57 125.7
Fe2 C57 H57 127.9
C59 C58 C62 108(2)
C59 C58 Fe2 68.0(9)
C62 C58 Fe2 68.8(11)
C59 C58 H58 126.0
C62 C58 H58 126.0
Fe2 C58 H58 128.8
C58 C59 C60 110(2)
C58 C59 Fe2 72.6(10)
C60 C59 Fe2 70.3(10)
C58 C59 H59 124.9
C60 C59 H59 124.9
Fe2 C59 H59 123.7
C59 C60 C61 107.2(17)
C59 C60 Fe2 69.6(8)
C61 C60 Fe2 68.6(9)
C59 C60 H60 126.4
C61 C60 H60 126.4
Fe2 C60 H60 126.9
C62 C61 C60 108.7(19)
C62 C61 Fe2 71.8(10)
C60 C61 Fe2 69.4(9)
C62 C61 H61 125.6
C60 C61 H61 125.6
Fe2 C61 H61 124.8
C61 C62 C58 105.7(17)
C61 C62 Fe2 68.0(9)
C58 C62 Fe2 69.5(9)
C61 C62 H62 127.1
C58 C62 H62 127.1
Fe2 C62 H62 126.9
C53 C63 N26 111.0(9)
C53 C63 H63A 109.4
N26 C63 H63A 109.4
C53 C63 H63B 109.4
N26 C63 H63B 109.4
H63A C63 H63B 108.0
N26 C64 H64A 109.5
N26 C64 H64B 109.5
H64A C64 H64B 109.5
N26 C64 H64C 109.5
H64A C64 H64C 109.5
H64B C64 H64C 109.5
N26 C65 H65A 109.5
N26 C65 H65B 109.5
H65A C65 H65B 109.5
N26 C65 H65C 109.5
H65A C65 H65C 109.5
H65B C65 H65C 109.5
C67 C66 N26 113.8(15)
C67 C66 H66A 108.8
N26 C66 H66A 108.8
C67 C66 H66B 108.8
N26 C66 H66B 108.8
H66A C66 H66B 107.7
C66 C67 C68 104.4(16)
C66 C67 H67A 110.9
C68 C67 H67A 110.9
C66 C67 H67B 110.9
C68 C67 H67B 110.9
H67A C67 H67B 108.9
C67 C68 H68A 109.5
C67 C68 H68B 109.5
H68A C68 H68B 109.5
C67 C68 H68C 109.5
H68A C68 H68C 109.5
H68B C68 H68C 109.5
C70 C69 C73 107.2(10)
C70 C69 C79 126.2(10)
C73 C69 C79 125.8(10)
C70 C69 Fe3 68.1(7)
C73 C69 Fe3 69.3(6)
C79 C69 Fe3 119.8(7)
C71 C70 C69 109.4(12)
C71 C70 Fe3 72.1(8)
C69 C70 Fe3 70.7(7)
C71 C70 H70 125.3
C69 C70 H70 125.3
Fe3 C70 H70 123.5
C70 C71 C72 107.0(11)
C70 C71 Fe3 67.4(8)
C72 C71 Fe3 68.9(7)
C70 C71 H71 126.5
C72 C71 H71 126.5
Fe3 C71 H71 128.7
C71 C72 C73 109.4(11)
C71 C72 Fe3 70.7(8)
C73 C72 Fe3 69.5(6)
C71 C72 H72 125.3
C73 C72 H72 125.3
Fe3 C72 H72 126.1
C72 C73 C69 106.9(12)
C72 C73 Fe3 69.7(7)
C69 C73 Fe3 69.2(6)
C72 C73 H73 126.6
C69 C73 H73 126.6
Fe3 C73 H73 126.0
C78 C74 C75 111.1(17)
C78 C74 Fe3 70.8(8)
C75 C74 Fe3 70.1(10)
C78 C74 H74 124.4
C75 C74 H74 124.4
Fe3 C74 H74 126.3
C76 C75 C74 104.0(16)
C76 C75 Fe3 69.2(10)
C74 C75 Fe3 68.2(8)
C76 C75 H75 128.0
C74 C75 H75 128.0
Fe3 C75 H75 126.1
C75 C76 C77 113.6(18)
C75 C76 Fe3 71.4(9)
C77 C76 Fe3 70.9(8)
C75 C76 H76 123.2
C77 C76 H76 123.2
Fe3 C76 H76 126.1
C76 C77 C78 103.2(13)
C76 C77 Fe3 67.8(8)
C78 C77 Fe3 68.2(7)
C76 C77 H77 128.4
C78 C77 H77 128.4
Fe3 C77 H77 127.1
C74 C78 C77 108.1(17)
C74 C78 Fe3 69.7(9)
C77 C78 Fe3 69.9(8)
C74 C78 H78 125.9
C77 C78 H78 125.9
Fe3 C78 H78 126.0
C69 C79 N27 111.9(8)
C69 C79 H79A 109.2
N27 C79 H79A 109.2
C69 C79 H79B 109.2
N27 C79 H79B 109.2
H79A C79 H79B 107.9
N27 C80 H80A 109.5
N27 C80 H80B 109.5
H80A C80 H80B 109.5
N27 C80 H80C 109.5
H80A C80 H80C 109.5
H80B C80 H80C 109.5
N27 C81 H81A 109.5
N27 C81 H81B 109.5
H81A C81 H81B 109.5
N27 C81 H81C 109.5
H81A C81 H81C 109.5
H81B C81 H81C 109.5
N27 C82 C83 113.9(9)
N27 C82 H82A 108.8
C83 C82 H82A 108.8
N27 C82 H82B 108.8
C83 C82 H82B 108.8
H82A C82 H82B 107.7
C84 C83 C82 108.6(11)
C84 C83 H83A 110.0
C82 C83 H83A 110.0
C84 C83 H83B 110.0
C82 C83 H83B 110.0
H83A C83 H83B 108.3
C83 C84 H84A 109.5
C83 C84 H84B 109.5
H84A C84 H84B 109.5
C83 C84 H84C 109.5
H84A C84 H84C 109.5
H84B C84 H84C 109.5
C1 N1 C5 107.4(9)
C1 N1 Ni1 142.4(8)
C5 N1 Ni1 110.2(6)
C5 N2 C2 110.8(9)
C5 N2 H2N 124.6
C2 N2 H2N 124.6
C6 N3 C3 106.4(9)
C6 N3 Ni1 113.5(7)
C3 N3 Ni1 139.6(7)
C4 N4 C6 104.5(8)
C11 N5 C7 106.1(9)
C11 N5 Ni1 110.4(7)
C7 N5 Ni1 143.4(7)
C11 N6 C8 106.5(9)
C11 N6 H6N 126.8
C8 N6 H6N 126.8
C9 N7 C12 104.8(9)
C9 N7 Ni1 140.7(7)
C12 N7 Ni1 114.4(7)
C12 N8 C10 104.8(9)
C13 N9 C17 103.5(8)
C13 N9 Ni1 142.3(7)
C17 N9 Ni1 113.8(6)
C14 N10 C17 105.6(9)
C14 N10 H10N 127.2
C17 N10 H10N 127.2
C15 N11 C18 106.5(9)
C15 N11 Ni1 142.9(7)
C18 N11 Ni1 110.5(6)
C16 N12 C18 105.2(8)
C19 N13 C23 105.8(9)
C19 N13 Ni2 142.4(8)
C23 N13 Ni2 111.8(7)
C23 N14 C20 110.2(9)
C23 N14 H14N 124.9
C20 N14 H14N 124.9
C21 N15 C24 104.0(9)
C21 N15 Ni2 143.1(7)
C24 N15 Ni2 112.9(7)
C24 N16 C22 101.9(9)
C29 N17 C25 106.1(9)
C29 N17 Ni2 112.4(6)
C25 N17 Ni2 141.1(8)
C29 N18 C26 108.2(9)
C29 N18 H18N 125.9
C26 N18 H18N 125.9
C30 N19 C27 106.1(8)
C30 N19 Ni2 112.3(6)
C27 N19 Ni2 141.6(7)
C30 N20 C28 102.3(9)
C35 N21 C31 106.6(9)
C35 N21 Ni2 113.5(6)
C31 N21 Ni2 139.6(7)
C35 N22 C32 108.6(9)
C35 N22 H22N 125.7
C32 N22 H22N 125.7
C33 N23 C36 106.3(8)
C33 N23 Ni2 142.7(7)
C36 N23 Ni2 110.9(5)
C36 N24 C34 106.1(8)
C47 N25 C50 118.9(18)
C47 N25 C48 111.0(14)
C50 N25 C48 108.0(14)
C47 N25 C49 103.0(16)
C50 N25 C49 105.3(15)
C48 N25 C49 110.3(13)
C65 N26 C64 112.7(12)
C65 N26 C66 113.3(11)
C64 N26 C66 102.7(10)
C65 N26 C63 108.6(9)
C64 N26 C63 110.8(9)
C66 N26 C63 108.5(9)
C80 N27 C82 106.0(8)
C80 N27 C81 108.6(8)
C82 N27 C81 111.1(8)
C80 N27 C79 112.3(8)
C82 N27 C79 109.2(8)
C81 N27 C79 109.7(7)

loop_
_geom_bond_atom_site_label_1
_geom_bond_atom_site_label_2
_geom_bond_distance
Ni1 N3 2.071(9)
Ni1 N9 2.083(8)
Ni1 N11 2.107(9)
Ni1 N7 2.116(9)
Ni1 N5 2.130(9)
Ni1 N1 2.135(8)
Ni2 N15 2.094(9)
Ni2 N13 2.099(9)
Ni2 N17 2.104(9)
Ni2 N19 2.111(8)
Ni2 N21 2.114(9)
Ni2 N23 2.117(9)
Fe1 C37 1.780(6)
Fe1 C41 1.811(6)
Fe1 C38 1.961(6)
Fe1 C45 1.978(18)
Fe1 C42 1.99(2)
Fe1 C40 2.007(6)
Fe1 C46 2.03(2)
Fe1 C43 2.04(2)
Fe1 C44 2.06(2)
Fe1 C39 2.092(6)
Fe2 C55 1.989(13)
Fe2 C56 1.999(16)
Fe2 C61 2.012(15)
Fe2 C59 2.013(15)
Fe2 C60 2.022(14)
Fe2 C54 2.032(12)
Fe2 C53 2.036(10)
Fe2 C57 2.045(13)
Fe2 C62 2.062(16)
Fe2 C58 2.071(17)
Fe3 C70 2.001(14)
Fe3 C76 2.010(15)
Fe3 C74 2.012(14)
Fe3 C78 2.026(14)
Fe3 C69 2.036(9)
Fe3 C73 2.037(11)
Fe3 C75 2.037(15)
Fe3 C72 2.040(12)
Fe3 C77 2.050(12)
Fe3 C71 2.063(14)
C1 N1 1.320(13)
C1 C2 1.435(16)
C1 H1 0.9500
C2 N2 1.320(13)
C2 H2 0.9500
C3 N3 1.399(13)
C3 C4 1.400(15)
C3 H3 0.9500
C4 N4 1.342(13)
C4 H4 0.9500
C5 N2 1.286(13)
C5 N1 1.372(13)
C5 C6 1.443(13)
C6 N3 1.309(13)
C6 N4 1.382(13)
C7 C8 1.343(16)
C7 N5 1.365(14)
C7 H7 0.9500
C8 N6 1.377(14)
C8 H8 0.9500
C9 N7 1.335(13)
C9 C10 1.358(15)
C9 H9 0.9500
C10 N8 1.383(13)
C10 H10 0.9500
C11 N5 1.339(13)
C11 N6 1.371(13)
C11 C12 1.437(14)
C12 N8 1.270(13)
C12 N7 1.345(13)
C13 N9 1.362(14)
C13 C14 1.386(16)
C13 H13 0.9500
C14 N10 1.273(14)
C14 H14 0.9500
C15 N11 1.323(14)
C15 C16 1.354(16)
C15 H15 0.9500
C16 N12 1.363(14)
C16 H16 0.9500
C17 N10 1.329(13)
C17 N9 1.365(12)
C17 C18 1.427(13)
C18 N12 1.364(13)
C18 N11 1.366(13)
C19 N13 1.326(14)
C19 C20 1.404(16)
C19 H19 0.9500
C20 N14 1.362(14)
C20 H20 0.9500
C21 N15 1.336(13)
C21 C22 1.367(16)
C21 H21 0.9500
C22 N16 1.383(14)
C22 H22 0.9500
C23 N14 1.299(13)
C23 N13 1.362(14)
C23 C24 1.462(14)
C24 N15 1.347(13)
C24 N16 1.358(14)
C25 N17 1.375(15)
C25 C26 1.383(16)
C25 H25 0.9500
C26 N18 1.357(15)
C26 H26 0.9500
C27 C28 1.360(15)
C27 N19 1.364(13)
C27 H27 0.9500
C28 N20 1.376(13)
C28 H28 0.9500
C29 N18 1.335(13)
C29 N17 1.354(13)
C29 C30 1.421(13)
C30 N19 1.355(13)
C30 N20 1.363(13)
C31 N21 1.375(13)
C31 C32 1.388(16)
C31 H31 0.9500
C32 N22 1.353(13)
C32 H32 0.9500
C33 N23 1.296(14)
C33 C34 1.386(16)
C33 H33 0.9500
C34 N24 1.403(14)
C34 H34 0.9500
C35 N22 1.317(13)
C35 N21 1.318(14)
C35 C36 1.411(11)
C36 N24 1.360(10)
C36 N23 1.369(10)
C37 C41 1.4200
C37 C38 1.4201
C37 C47 1.633(17)
C38 C39 1.4200
C38 H38 0.9500
C39 C40 1.4200
C39 H39 0.9500
C40 C41 1.4201
C40 H40 0.9500
C41 H41 0.9500
C42 C43 1.39(3)
C42 C46 1.40(3)
C42 H42 0.9500
C43 C44 1.39(3)
C43 H43 0.9500
C44 C45 1.28(2)
C44 H44 0.9500
C45 C46 1.52(3)
C45 H45 0.9500
C46 H46 0.9500
C47 N25 1.34(2)
C47 H47A 0.9900
C47 H47B 0.9900
C48 N25 1.526(19)
C48 H48A 0.9800
C48 H48B 0.9800
C48 H48C 0.9800
C49 N25 1.53(2)
C49 H49A 0.9800
C49 H49B 0.9800
C49 H49C 0.9800
C50 C51 1.33(3)
C50 N25 1.47(2)
C50 H50A 0.9900
C50 H50B 0.9900
C51 C52 1.52(3)
C51 H51A 0.9900
C51 H51B 0.9900
C52 H52A 0.9800
C52 H52B 0.9800
C52 H52C 0.9800
C53 C57 1.383(17)
C53 C54 1.452(17)
C53 C63 1.518(16)
C54 C55 1.42(2)
C54 H54 0.9500
C55 C56 1.36(2)
C55 H55 0.9500
C56 C57 1.39(2)
C56 H56 0.9500
C57 H57 0.9500
C58 C59 1.38(2)
C58 C62 1.47(3)
C58 H58 0.9500
C59 C60 1.38(3)
C59 H59 0.9500
C60 C61 1.45(3)
C60 H60 0.9500
C61 C62 1.40(3)
C61 H61 0.9500
C62 H62 0.9500
C63 N26 1.557(15)
C63 H63A 0.9900
C63 H63B 0.9900
C64 N26 1.504(15)
C64 H64A 0.9800
C64 H64B 0.9800
C64 H64C 0.9800
C65 N26 1.481(16)
C65 H65A 0.9800
C65 H65B 0.9800
C65 H65C 0.9800
C66 C67 1.38(3)
C66 N26 1.551(18)
C66 H66A 0.9900
C66 H66B 0.9900
C67 C68 1.58(2)
C67 H67A 0.9900
C67 H67B 0.9900
C68 H68A 0.9800
C68 H68B 0.9800
C68 H68C 0.9800
C69 C70 1.420(16)
C69 C73 1.442(16)
C69 C79 1.492(15)
C70 C71 1.409(18)
C70 H70 0.9500
C71 C72 1.418(19)
C71 H71 0.9500
C72 C73 1.419(17)
C72 H72 0.9500
C73 H73 0.9500
C74 C78 1.36(2)
C74 C75 1.44(3)
C74 H74 0.9500
C75 C76 1.36(2)
C75 H75 0.9500
C76 C77 1.43(2)
C76 H76 0.9500
C77 C78 1.46(2)
C77 H77 0.9500
C78 H78 0.9500
C79 N27 1.529(13)
C79 H79A 0.9900
C79 H79B 0.9900
C80 N27 1.474(14)
C80 H80A 0.9800
C80 H80B 0.9800
C80 H80C 0.9800
C81 N27 1.525(13)
C81 H81A 0.9800
C81 H81B 0.9800
C81 H81C 0.9800
C82 N27 1.496(13)
C82 C83 1.538(16)
C82 H82A 0.9900
C82 H82B 0.9900
C83 C84 1.518(18)
C83 H83A 0.9900
C83 H83B 0.9900
C84 H84A 0.9800
C84 H84B 0.9800
C84 H84C 0.9800
N2 H2N 0.8800
N6 H6N 0.8800
N10 H10N 0.8800
N14 H14N 0.8800
N18 H18N 0.8800
N22 H22N 0.8800

loop_
_geom_hbond_atom_site_label_D
_geom_hbond_atom_site_label_H
_geom_hbond_atom_site_label_A
_geom_hbond_distance_DH
_geom_hbond_distance_HA
_geom_hbond_distance_DA
_geom_hbond_angle_DHA
_geom_hbond_site_symmetry_A
N2 H2N N20 0.88 1.93 2.779(12) 161.0 .
N6 H6N N16 0.88 1.90 2.757(14) 164.5 1_545
N10 H10N N24 0.88 1.90 2.744(13) 161.1 1_655
N14 H14N N8 0.88 1.97 2.796(13) 154.8 1_565
N18 H18N N4 0.88 1.89 2.730(13) 159.7 .
N22 H22N N12 0.88 1.96 2.795(12) 158.5 1_455
